data_4348408
loop_
_publ_author_name
'Zeng, Xianghua'
'Yao, Xiaojing'
'Zhang, Junyong'
'Zhang, Qi'
'Wu, Wenqian'
'Chai, Aihua'
'Wang, Jinlan'
'Zeng, Qingdao'
'Xie, Jingli'

_publ_section_title
;
 Construction of a series of zero-dimensional/one-dimensional crystalline
 Zn--S clusters -- effect of the character of bridging organic ligands on
 structural diversity
;
_journal_issue 2
_journal_name_full 'Inorganic Chemistry Frontiers'
_journal_page_first 164
_journal_paper_doi 10.1039/C4QI00227J
_journal_volume 2
_journal_year 2015
_chemical_formula_sum 'C108 H0 N4 S15 Zn8'
_chemical_formula_weight 2356.98
_space_group_crystal_system monoclinic
_space_group_IT_number 14
_space_group_name_Hall '-P 2yn'
_space_group_name_H-M_alt 'P 1 21/n 1'
_audit_creation_method SHELXL-2014
_audit_update_record
;
2014-12-01 deposited with the CCDC.
2014-12-19 downloaded from the CCDC.
;
_cell_angle_alpha 90
_cell_angle_beta 96.401(2)
_cell_angle_gamma 90
_cell_formula_units_Z 4
_cell_length_a 13.0752(5)
_cell_length_b 25.2259(9)
_cell_length_c 31.8774(13)
_cell_measurement_temperature 150(2)
_cell_measurement_theta_max 23.23
_cell_measurement_theta_min 2.25
_cell_volume 10448.7(7)
_computing_structure_refinement 'SHELXL-2014 (Sheldrick, 2014)'
_diffrn_ambient_temperature 150(2)
_diffrn_measured_fraction_theta_full 1.000
_diffrn_measured_fraction_theta_max 0.997
_diffrn_radiation_type MoK\a
_diffrn_radiation_wavelength 0.71073
_diffrn_reflns_av_R_equivalents 0.1120
_diffrn_reflns_av_unetI/netI 0.1716
_diffrn_reflns_Laue_measured_fraction_full 1.000
_diffrn_reflns_Laue_measured_fraction_max 0.997
_diffrn_reflns_limit_h_max 15
_diffrn_reflns_limit_h_min -15
_diffrn_reflns_limit_k_max 30
_diffrn_reflns_limit_k_min -27
_diffrn_reflns_limit_l_max 38
_diffrn_reflns_limit_l_min -30
_diffrn_reflns_number 75633
_diffrn_reflns_point_group_measured_fraction_full 1.000
_diffrn_reflns_point_group_measured_fraction_max 0.997
_diffrn_reflns_theta_full 25.242
_diffrn_reflns_theta_max 25.699
_diffrn_reflns_theta_min 1.759
_exptl_absorpt_coefficient_mu 2.151
_exptl_absorpt_correction_T_max 0.812
_exptl_absorpt_correction_T_min 0.775
_exptl_crystal_colour pale-yellow
_exptl_crystal_density_diffrn 1.498
_exptl_crystal_description block
_exptl_crystal_F_000 4624
_exptl_crystal_size_max 0.15
_exptl_crystal_size_mid 0.10
_exptl_crystal_size_min 0.10
_refine_diff_density_max 1.903
_refine_diff_density_min -1.228
_refine_diff_density_rms 0.152
_refine_ls_extinction_method none
_refine_ls_goodness_of_fit_ref 0.889
_refine_ls_hydrogen_treatment undef
_refine_ls_matrix_type full
_refine_ls_number_parameters 665
_refine_ls_number_reflns 19811
_refine_ls_number_restraints 0
_refine_ls_restrained_S_all 0.889
_refine_ls_R_factor_all 0.1426
_refine_ls_R_factor_gt 0.0663
_refine_ls_shift/su_max 0.000
_refine_ls_shift/su_mean 0.000
_refine_ls_structure_factor_coef Fsqd
_refine_ls_weighting_details 'w=1/[\s^2^(Fo^2^)+(0.0951P)^2^] where P=(Fo^2^+2Fc^2^)/3'
_refine_ls_weighting_scheme calc
_refine_ls_wR_factor_gt 0.1610
_refine_ls_wR_factor_ref 0.1878
_reflns_Friedel_coverage 0.000
_reflns_number_gt 9785
_reflns_number_total 19811
_reflns_threshold_expression 'I > 2\s(I)'
_cod_data_source_file c4qi00227j2.cif
_cod_data_source_block 5
_cod_original_sg_symbol_H-M 'P 21/n'
_cod_database_code 4348408
_shelx_space_group_comment
;
The symmetry employed for this shelxl refinement is uniquely defined
by the following loop, which should always be used as a source of
symmetry information in preference to the above space-group names.
They are only intended as comments.
;
_shelxl_version_number 2014-3

loop_
_space_group_symop_operation_xyz
'x, y, z'
'-x+1/2, y+1/2, -z+1/2'
'-x, -y, -z'
'x-1/2, -y-1/2, z-1/2'

loop_
_atom_site_label
_atom_site_type_symbol
_atom_site_fract_x
_atom_site_fract_y
_atom_site_fract_z
_atom_site_U_iso_or_equiv
_atom_site_adp_type
_atom_site_occupancy
_atom_site_site_symmetry_order
_atom_site_calc_flag
_atom_site_refinement_flags_posn
_atom_site_refinement_flags_occupancy
_atom_site_disorder_assembly
_atom_site_disorder_group
Zn1 Zn 0.31770(7) 0.17323(3) 0.14410(3) 0.0237(2) Uani 1 1 d . . . .
Zn2 Zn 0.40506(7) 0.21437(3) 0.25588(3) 0.0222(2) Uani 1 1 d . . . .
Zn3 Zn 0.57432(7) 0.24195(3) 0.16825(3) 0.0245(2) Uani 1 1 d . . . .
Zn4 Zn 0.33289(7) 0.32033(3) 0.17135(3) 0.0228(2) Uani 1 1 d . . . .
Zn5 Zn 0.57373(8) 0.39121(4) 0.14442(4) 0.0473(3) Uani 1 1 d . . . .
Zn6 Zn 0.55511(7) 0.34693(3) 0.25417(3) 0.0278(3) Uani 1 1 d . . . .
Zn7 Zn 0.69102(7) 0.22305(3) 0.27636(3) 0.0316(3) Uani 1 1 d . . . .
Zn8 Zn 0.28910(7) 0.33864(3) 0.28299(3) 0.0217(2) Uani 1 1 d . . . .
S1 S 0.22250(17) 0.10707(8) 0.11122(7) 0.0313(5) Uani 1 1 d . . . .
S2 S 0.46633(16) 0.20173(7) 0.11424(7) 0.0260(5) Uani 1 1 d . . . .
S3 S 0.22010(16) 0.25119(7) 0.15260(6) 0.0257(5) Uani 1 1 d . . . .
S4 S 0.38041(16) 0.13988(7) 0.21355(6) 0.0242(5) Uani 1 1 d . . . .
S5 S 0.24650(15) 0.24899(7) 0.27299(6) 0.0230(5) Uani 1 1 d . . . .
S6 S 0.54059(16) 0.21608(7) 0.31075(7) 0.0271(5) Uani 1 1 d . . . .
S7 S 0.66942(15) 0.17896(7) 0.21103(7) 0.0280(5) Uani 1 1 d . . . .
S8 S 0.67455(17) 0.31156(8) 0.14753(8) 0.0387(6) Uani 1 1 d . . . .
S9 S 0.54977(17) 0.42335(8) 0.21388(9) 0.0404(6) Uani 1 1 d . . . .
S11 S 0.40719(19) 0.36184(7) 0.11690(7) 0.0335(6) Uani 1 1 d . . . .
S12 S 0.26461(15) 0.38144(7) 0.21704(6) 0.0203(5) Uani 1 1 d . . . .
S13 S 0.46123(15) 0.34833(7) 0.31244(7) 0.0256(5) Uani 1 1 d . . . .
S14 S 0.72505(16) 0.31340(7) 0.26388(7) 0.0319(6) Uani 1 1 d . . . .
S15 S 0.46791(14) 0.28043(7) 0.21408(6) 0.0199(4) Uani 1 1 d . . . .
N1 N 0.7912(5) 0.1773(3) 0.3147(2) 0.0378(18) Uiso 1 1 d . . . .
N2 N 0.8658(10) 0.2291(5) 0.4835(4) 0.125(4) Uiso 1 1 d . . . .
N3 N 0.2114(5) 0.3854(2) 0.3225(2) 0.0245(15) Uiso 1 1 d . . . .
N4 N 0.3584(6) 0.3864(3) 0.4930(2) 0.049(2) Uiso 1 1 d . . . .
C1 C 0.2171(7) 0.1200(3) 0.0557(3) 0.034(2) Uiso 1 1 d . . . .
C2 C 0.3049(8) 0.1149(3) 0.0355(3) 0.047(3) Uiso 1 1 d . . . .
C3 C 0.2993(8) 0.1209(4) -0.0094(3) 0.058(3) Uiso 1 1 d . . . .
C4 C 0.1993(8) 0.1307(4) -0.0316(3) 0.055(3) Uiso 1 1 d . . . .
C5 C 0.1147(8) 0.1359(3) -0.0113(3) 0.048(3) Uiso 1 1 d . . . .
C6 C 0.1211(7) 0.1303(3) 0.0333(3) 0.038(2) Uiso 1 1 d . . . .
C7 C 0.5297(6) 0.1423(3) 0.1006(2) 0.0269(19) Uiso 1 1 d . . . .
C8 C 0.5311(6) 0.0975(3) 0.1258(3) 0.030(2) Uiso 1 1 d . . . .
C9 C 0.5771(7) 0.0505(3) 0.1120(3) 0.035(2) Uiso 1 1 d . . . .
C10 C 0.6186(7) 0.0492(3) 0.0736(3) 0.047(3) Uiso 1 1 d . . . .
C11 C 0.6177(8) 0.0955(4) 0.0486(3) 0.054(3) Uiso 1 1 d . . . .
C12 C 0.5703(7) 0.1423(3) 0.0622(3) 0.036(2) Uiso 1 1 d . . . .
C13 C 0.1574(7) 0.2698(3) 0.1017(3) 0.035(2) Uiso 1 1 d . . . .
C14 C 0.2030(8) 0.2565(4) 0.0643(3) 0.057(3) Uiso 1 1 d . . . .
C15 C 0.1460(10) 0.2720(4) 0.0244(4) 0.077(4) Uiso 1 1 d . . . .
C16 C 0.0514(9) 0.2982(4) 0.0247(4) 0.070(3) Uiso 1 1 d . . . .
C17 C 0.0116(8) 0.3102(4) 0.0615(3) 0.060(3) Uiso 1 1 d . . . .
C18 C 0.0634(7) 0.2959(3) 0.1016(3) 0.044(2) Uiso 1 1 d . . . .
C19 C 0.2759(6) 0.1067(3) 0.2352(2) 0.0226(18) Uiso 1 1 d . . . .
C20 C 0.1762(6) 0.1278(3) 0.2297(2) 0.0275(19) Uiso 1 1 d . . . .
C21 C 0.0979(7) 0.1017(3) 0.2488(3) 0.040(2) Uiso 1 1 d . . . .
C22 C 0.1214(7) 0.0552(3) 0.2725(3) 0.043(2) Uiso 1 1 d . . . .
C23 C 0.2196(7) 0.0349(3) 0.2766(3) 0.038(2) Uiso 1 1 d . . . .
C24 C 0.3000(6) 0.0603(3) 0.2588(3) 0.028(2) Uiso 1 1 d . . . .
C25 C 0.2152(6) 0.2224(3) 0.3219(2) 0.0275(19) Uiso 1 1 d . . . .
C26 C 0.1242(7) 0.2389(3) 0.3357(3) 0.044(2) Uiso 1 1 d . . . .
C27 C 0.0933(8) 0.2178(4) 0.3741(3) 0.056(3) Uiso 1 1 d . . . .
C28 C 0.1562(8) 0.1810(4) 0.3966(3) 0.053(3) Uiso 1 1 d . . . .
C29 C 0.2461(8) 0.1648(4) 0.3827(3) 0.059(3) Uiso 1 1 d . . . .
C30 C 0.2780(7) 0.1850(3) 0.3439(3) 0.046(3) Uiso 1 1 d . . . .
C31 C 0.5519(7) 0.1555(3) 0.3396(3) 0.040(2) Uiso 1 1 d . . . .
C32 C 0.5582(9) 0.1077(4) 0.3183(4) 0.073(3) Uiso 1 1 d . . . .
C33 C 0.5812(16) 0.0618(7) 0.3424(7) 0.160(7) Uiso 1 1 d . . . .
C34 C 0.5765(16) 0.0643(7) 0.3876(7) 0.160(7) Uiso 1 1 d . . . .
C35 C 0.5710(10) 0.1137(5) 0.4082(4) 0.091(4) Uiso 1 1 d . . . .
C36 C 0.5570(8) 0.1595(4) 0.3830(3) 0.051(3) Uiso 1 1 d . . . .
C37 C 0.7899(6) 0.1782(3) 0.1894(3) 0.031(2) Uiso 1 1 d . . . .
C38 C 0.7979(8) 0.1434(4) 0.1551(3) 0.048(3) Uiso 1 1 d . . . .
C39 C 0.8918(8) 0.1416(4) 0.1372(3) 0.055(3) Uiso 1 1 d . . . .
C40 C 0.9750(7) 0.1736(3) 0.1527(3) 0.045(2) Uiso 1 1 d . . . .
C41 C 0.9661(7) 0.2078(3) 0.1870(3) 0.036(2) Uiso 1 1 d . . . .
C42 C 0.8737(6) 0.2092(3) 0.2048(3) 0.030(2) Uiso 1 1 d . . . .
C43A C 0.6804(10) 0.2855(4) 0.0892(3) 0.034(5) Uiso 0.5 1 d G P A 1
C44A C 0.6011(8) 0.2892(4) 0.0565(4) 0.040(5) Uiso 0.5 1 d G P A 1
C45A C 0.6146(9) 0.2696(5) 0.0167(3) 0.057(6) Uiso 0.5 1 d G P A 1
C46A C 0.7075(10) 0.2462(5) 0.0097(3) 0.052(5) Uiso 0.5 1 d G P A 1
C47A C 0.7867(8) 0.2424(5) 0.0424(4) 0.049(7) Uiso 0.5 1 d G P A 1
C48A C 0.7732(9) 0.2620(5) 0.0822(4) 0.039(5) Uiso 0.5 1 d G P A 1
C43B C 0.7074(9) 0.2986(4) 0.0996(3) 0.020(4) Uiso 0.5 1 d G P A 2
C44B C 0.6906(9) 0.3353(3) 0.0671(3) 0.040(5) Uiso 0.5 1 d G P A 2
C45B C 0.7123(10) 0.3221(4) 0.0267(3) 0.057(6) Uiso 0.5 1 d G P A 2
C46B C 0.7508(9) 0.2721(5) 0.0188(3) 0.031(4) Uiso 0.5 1 d G P A 2
C47B C 0.7676(10) 0.2354(3) 0.0514(4) 0.052(7) Uiso 0.5 1 d G P A 2
C48B C 0.7459(10) 0.2487(4) 0.0918(3) 0.043(5) Uiso 0.5 1 d G P A 2
C49 C 0.6640(7) 0.4571(3) 0.2361(3) 0.039(2) Uiso 1 1 d . . B 2
C50 C 0.6528(7) 0.4981(3) 0.2645(3) 0.043(2) Uiso 1 1 d . . B 2
C51 C 0.7420(8) 0.5257(4) 0.2817(3) 0.050(3) Uiso 1 1 d . . B 2
C52 C 0.8385(8) 0.5120(4) 0.2695(3) 0.049(3) Uiso 1 1 d . . B 2
C53 C 0.8497(8) 0.4705(4) 0.2410(3) 0.060(3) Uiso 1 1 d . . B 2
C54 C 0.7593(8) 0.4427(3) 0.2241(3) 0.049(3) Uiso 1 1 d . . B 2
S10A S 0.6662(4) 0.46445(16) 0.12774(16) 0.0321(11) Uani 0.5 1 d . P C 3
C55 C 0.6335(10) 0.4736(5) 0.0727(3) 0.035(5) Uiso 0.5 1 d G P C 3
C56 C 0.7095(7) 0.4684(5) 0.0458(5) 0.066(6) Uiso 0.5 1 d G P C 3
C57 C 0.6856(9) 0.4764(6) 0.0027(4) 0.083(8) Uiso 0.5 1 d G P C 3
C58 C 0.5857(11) 0.4897(5) -0.0135(3) 0.059(6) Uiso 0.5 1 d G P C 3
C59 C 0.5097(8) 0.4948(5) 0.0135(4) 0.050(5) Uiso 0.5 1 d G P C 3
C60 C 0.5336(8) 0.4868(5) 0.0566(3) 0.040(5) Uiso 0.5 1 d G P C 3
S10B S 0.6112(5) 0.45970(19) 0.0996(2) 0.0621(17) Uani 0.5 1 d . P C 4
C61 C 0.6991(10) 0.4420(6) 0.0639(4) 0.048(5) Uiso 0.5 1 d G P C 4
C62 C 0.6815(10) 0.4015(6) 0.0344(5) 0.090(8) Uiso 0.5 1 d G P C 4
C63 C 0.7556(14) 0.3893(5) 0.0078(4) 0.087(8) Uiso 0.5 1 d G P C 4
C64 C 0.8473(12) 0.4176(7) 0.0108(5) 0.083(8) Uiso 0.5 1 d G P C 4
C65 C 0.8650(10) 0.4581(6) 0.0403(6) 0.124(11) Uiso 0.5 1 d G P C 4
C66 C 0.7909(12) 0.4703(5) 0.0668(4) 0.059(6) Uiso 0.5 1 d G P C 4
C67 C 0.3254(7) 0.4183(3) 0.1044(3) 0.034(2) Uiso 1 1 d . . . .
C68 C 0.3442(7) 0.4665(3) 0.1249(3) 0.033(2) Uiso 1 1 d . . . .
C69 C 0.2790(8) 0.5098(3) 0.1135(3) 0.047(3) Uiso 1 1 d . . . .
C70 C 0.1991(9) 0.5043(4) 0.0837(4) 0.070(3) Uiso 1 1 d . . . .
C71 C 0.1708(11) 0.4546(5) 0.0629(4) 0.097(4) Uiso 1 1 d . . . .
C72 C 0.2435(9) 0.4108(4) 0.0741(4) 0.068(3) Uiso 1 1 d . . . .
C73 C 0.1318(6) 0.3822(3) 0.1975(2) 0.0245(18) Uiso 1 1 d . . . .
C74 C 0.1028(7) 0.4172(3) 0.1637(3) 0.034(2) Uiso 1 1 d . . . .
C75 C -0.0006(7) 0.4191(3) 0.1456(3) 0.047(2) Uiso 1 1 d . . . .
C76 C -0.0741(7) 0.3847(3) 0.1609(3) 0.040(2) Uiso 1 1 d . . . .
C77 C -0.0447(7) 0.3510(3) 0.1943(3) 0.035(2) Uiso 1 1 d . . . .
C78 C 0.0585(6) 0.3490(3) 0.2133(3) 0.029(2) Uiso 1 1 d . . . .
C79 C 0.4668(6) 0.4124(3) 0.3375(2) 0.0219(18) Uiso 1 1 d . . . .
C80 C 0.4259(6) 0.4578(3) 0.3158(3) 0.0274(19) Uiso 1 1 d . . . .
C81 C 0.4259(6) 0.5054(3) 0.3385(3) 0.031(2) Uiso 1 1 d . . . .
C82 C 0.4676(6) 0.5078(3) 0.3809(3) 0.033(2) Uiso 1 1 d . . . .
C83 C 0.5101(6) 0.4621(3) 0.4012(3) 0.032(2) Uiso 1 1 d . . . .
C84 C 0.5099(6) 0.4135(3) 0.3784(3) 0.028(2) Uiso 1 1 d . . . .
C85 C 0.7945(6) 0.3462(3) 0.3078(3) 0.028(2) Uiso 1 1 d . . . .
C86 C 0.7467(7) 0.3843(3) 0.3316(3) 0.041(2) Uiso 1 1 d . . . .
C87 C 0.8061(7) 0.4092(3) 0.3655(3) 0.047(3) Uiso 1 1 d . . . .
C88 C 0.9089(7) 0.3973(3) 0.3755(3) 0.040(2) Uiso 1 1 d . . . .
C89 C 0.9557(7) 0.3590(3) 0.3517(3) 0.045(2) Uiso 1 1 d . . . .
C90 C 0.8990(7) 0.3343(3) 0.3171(3) 0.035(2) Uiso 1 1 d . . . .
C91 C 0.8131(8) 0.1293(4) 0.2998(3) 0.058(3) Uiso 1 1 d . . . .
C92 C 0.8586(8) 0.0896(4) 0.3272(4) 0.062(3) Uiso 1 1 d . . . .
C93 C 0.8768(7) 0.0986(3) 0.3687(3) 0.043(2) Uiso 1 1 d . . . .
C94 C 0.8524(6) 0.1489(3) 0.3857(3) 0.031(2) Uiso 1 1 d . . . .
C95 C 0.8102(6) 0.1872(3) 0.3571(3) 0.032(2) Uiso 1 1 d . . . .
C96 C 0.7864(6) 0.2389(3) 0.3716(3) 0.031(2) Uiso 1 1 d . . . .
C97 C 0.8071(8) 0.2515(4) 0.4118(3) 0.052(3) Uiso 1 1 d . . . .
C98 C 0.8510(9) 0.2134(4) 0.4420(4) 0.066(3) Uiso 1 1 d . . . .
C99 C 0.8717(7) 0.1610(3) 0.4293(3) 0.043(2) Uiso 1 1 d . . . .
C100 C 0.9084(8) 0.1238(4) 0.4605(4) 0.060(3) Uiso 1 1 d . . . .
C101 C 0.9204(12) 0.1386(6) 0.5020(5) 0.107(5) Uiso 1 1 d . . . .
C102 C 0.9216(16) 0.1949(8) 0.5148(6) 0.159(7) Uiso 1 1 d . . . .
C103 C 0.1605(6) 0.4267(3) 0.3036(3) 0.031(2) Uiso 1 1 d . . . .
C104 C 0.1358(7) 0.4724(3) 0.3265(3) 0.034(2) Uiso 1 1 d . . . .
C105 C 0.1699(7) 0.4761(3) 0.3691(3) 0.037(2) Uiso 1 1 d . . . .
C106 C 0.2244(6) 0.4326(3) 0.3886(3) 0.029(2) Uiso 1 1 d . . . .
C107 C 0.2396(6) 0.3865(3) 0.3649(2) 0.0236(18) Uiso 1 1 d . . . .
C108 C 0.2873(6) 0.3396(3) 0.3854(3) 0.030(2) Uiso 1 1 d . . . .
C109 C 0.3212(7) 0.3402(3) 0.4268(3) 0.039(2) Uiso 1 1 d . . . .
C110 C 0.3144(7) 0.3879(3) 0.4513(3) 0.038(2) Uiso 1 1 d . . . .
C111 C 0.2661(6) 0.4334(3) 0.4334(3) 0.030(2) Uiso 1 1 d . . . .
C112 C 0.2646(7) 0.4811(3) 0.4579(3) 0.046(3) Uiso 1 1 d . . . .
C113 C 0.3113(8) 0.4798(4) 0.4991(3) 0.053(3) Uiso 1 1 d . . . .
C114 C 0.3561(8) 0.4330(4) 0.5147(3) 0.055(3) Uiso 1 1 d . . . .

loop_
_atom_site_aniso_label
_atom_site_aniso_U_11
_atom_site_aniso_U_22
_atom_site_aniso_U_33
_atom_site_aniso_U_23
_atom_site_aniso_U_13
_atom_site_aniso_U_12
Zn1 0.0254(6) 0.0207(5) 0.0251(6) 0.0002(4) 0.0040(4) 0.0027(4)
Zn2 0.0214(5) 0.0196(5) 0.0256(6) 0.0026(4) 0.0029(4) -0.0013(4)
Zn3 0.0226(5) 0.0169(5) 0.0357(6) -0.0001(4) 0.0107(4) 0.0004(4)
Zn4 0.0270(6) 0.0189(5) 0.0226(6) 0.0011(4) 0.0037(4) 0.0039(4)
Zn5 0.0354(7) 0.0220(5) 0.0902(10) 0.0188(5) 0.0322(6) 0.0064(5)
Zn6 0.0183(5) 0.0173(5) 0.0484(7) -0.0046(4) 0.0057(5) -0.0009(4)
Zn7 0.0226(6) 0.0208(5) 0.0501(7) -0.0064(4) -0.0023(5) 0.0036(4)
Zn8 0.0230(5) 0.0198(5) 0.0227(6) -0.0018(4) 0.0039(4) -0.0010(4)
S1 0.0384(14) 0.0259(11) 0.0299(13) -0.0027(9) 0.0050(11) -0.0058(10)
S2 0.0286(13) 0.0229(10) 0.0281(13) -0.0004(9) 0.0106(10) 0.0030(9)
S3 0.0254(12) 0.0232(10) 0.0268(12) -0.0043(9) -0.0047(9) 0.0054(9)
S4 0.0261(12) 0.0211(10) 0.0255(12) 0.0010(9) 0.0039(9) 0.0002(9)
S5 0.0226(12) 0.0207(10) 0.0265(12) -0.0008(9) 0.0057(9) -0.0025(8)
S6 0.0275(13) 0.0193(10) 0.0330(13) 0.0042(9) -0.0040(10) 0.0003(9)
S7 0.0176(12) 0.0193(10) 0.0465(15) -0.0045(9) 0.0006(10) 0.0014(8)
S8 0.0265(13) 0.0203(11) 0.0732(19) 0.0067(11) 0.0227(12) 0.0018(9)
S9 0.0218(13) 0.0184(11) 0.082(2) 0.0042(11) 0.0118(12) 0.0017(9)
S11 0.0560(16) 0.0217(11) 0.0254(13) 0.0052(9) 0.0157(11) 0.0081(10)
S12 0.0192(11) 0.0188(10) 0.0230(12) -0.0011(8) 0.0027(9) 0.0012(8)
S13 0.0225(12) 0.0198(10) 0.0335(13) -0.0026(9) -0.0005(10) 0.0005(9)
S14 0.0172(12) 0.0221(11) 0.0560(16) -0.0083(10) 0.0028(11) 0.0014(9)
S15 0.0180(11) 0.0156(9) 0.0271(12) 0.0013(8) 0.0063(9) 0.0021(8)
S10A 0.039(3) 0.024(2) 0.033(3) 0.003(2) 0.001(2) -0.006(2)
S10B 0.077(5) 0.031(3) 0.084(5) 0.008(3) 0.035(4) 0.004(3)

loop_
_atom_type_symbol
_atom_type_description
_atom_type_scat_dispersion_real
_atom_type_scat_dispersion_imag
_atom_type_scat_source
C C 0.0033 0.0016 'International Tables Vol C Tables 4.2.6.8 and 6.1.1.4'
H H 0.0000 0.0000 'International Tables Vol C Tables 4.2.6.8 and 6.1.1.4'
N N 0.0061 0.0033 'International Tables Vol C Tables 4.2.6.8 and 6.1.1.4'
S S 0.1246 0.1234 'International Tables Vol C Tables 4.2.6.8 and 6.1.1.4'
Zn Zn 0.2839 1.4301 'International Tables Vol C Tables 4.2.6.8 and 6.1.1.4'

loop_
_geom_angle_atom_site_label_1
_geom_angle_atom_site_label_2
_geom_angle_atom_site_label_3
_geom_angle
_geom_angle_site_symmetry_1
_geom_angle_site_symmetry_3
S1 Zn1 S2 118.06(8) . .
S1 Zn1 S3 112.81(8) . .
S2 Zn1 S3 105.65(7) . .
S1 Zn1 S4 106.20(8) . .
S2 Zn1 S4 105.25(8) . .
S3 Zn1 S4 108.31(7) . .
S4 Zn2 S15 106.33(8) . .
S4 Zn2 S6 119.59(8) . .
S15 Zn2 S6 97.32(7) . .
S4 Zn2 S5 111.40(8) . .
S15 Zn2 S5 103.92(7) . .
S6 Zn2 S5 115.41(8) . .
S8 Zn3 S2 115.58(9) . .
S8 Zn3 S15 104.88(8) . .
S2 Zn3 S15 106.75(8) . .
S8 Zn3 S7 113.26(8) . .
S2 Zn3 S7 111.76(7) . .
S15 Zn3 S7 103.34(8) . .
S3 Zn4 S11 116.87(8) . .
S3 Zn4 S15 104.13(7) . .
S11 Zn4 S15 106.11(8) . .
S3 Zn4 S12 112.11(8) . .
S11 Zn4 S12 112.55(7) . .
S15 Zn4 S12 103.58(7) . .
S10A Zn5 S11 130.46(14) . .
S10B Zn5 S11 104.6(2) . .
S10A Zn5 S8 112.41(14) . .
S10B Zn5 S8 119.64(16) . .
S11 Zn5 S8 103.36(8) . .
S10A Zn5 S9 93.88(14) . .
S10B Zn5 S9 111.83(17) . .
S11 Zn5 S9 103.68(8) . .
S8 Zn5 S9 111.76(9) . .
S9 Zn6 S15 108.23(9) . .
S9 Zn6 S13 116.26(8) . .
S15 Zn6 S13 100.29(7) . .
S9 Zn6 S14 109.91(8) . .
S15 Zn6 S14 102.10(7) . .
S13 Zn6 S14 118.05(9) . .
N1 Zn7 S7 105.5(2) . .
N1 Zn7 S6 101.1(2) . .
S7 Zn7 S6 110.61(8) . .
N1 Zn7 S14 121.6(2) . .
S7 Zn7 S14 108.28(8) . .
S6 Zn7 S14 109.38(8) . .
N3 Zn8 S5 120.49(17) . .
N3 Zn8 S13 102.13(18) . .
S5 Zn8 S13 110.91(7) . .
N3 Zn8 S12 104.74(17) . .
S5 Zn8 S12 108.34(7) . .
S13 Zn8 S12 109.74(8) . .
C1 S1 Zn1 106.4(3) . .
C7 S2 Zn3 106.6(3) . .
C7 S2 Zn1 105.4(3) . .
Zn3 S2 Zn1 106.96(9) . .
C13 S3 Zn4 104.4(3) . .
C13 S3 Zn1 108.1(3) . .
Zn4 S3 Zn1 108.52(9) . .
C19 S4 Zn2 102.4(2) . .
C19 S4 Zn1 108.5(2) . .
Zn2 S4 Zn1 105.17(8) . .
C25 S5 Zn8 108.5(3) . .
C25 S5 Zn2 110.8(3) . .
Zn8 S5 Zn2 100.74(8) . .
C31 S6 Zn2 112.4(3) . .
C31 S6 Zn7 106.2(3) . .
Zn2 S6 Zn7 104.71(9) . .
C37 S7 Zn7 108.8(3) . .
C37 S7 Zn3 102.3(3) . .
Zn7 S7 Zn3 101.37(8) . .
C43B S8 Zn3 108.8(4) . .
C43A S8 Zn3 95.6(4) . .
C43B S8 Zn5 108.9(4) . .
C43A S8 Zn5 108.5(4) . .
Zn3 S8 Zn5 108.61(9) . .
C49 S9 Zn6 101.8(3) . .
C49 S9 Zn5 109.5(3) . .
Zn6 S9 Zn5 103.34(8) . .
C67 S11 Zn4 103.5(3) . .
C67 S11 Zn5 109.4(3) . .
Zn4 S11 Zn5 107.84(9) . .
C73 S12 Zn8 110.4(3) . .
C73 S12 Zn4 102.2(3) . .
Zn8 S12 Zn4 103.19(7) . .
C79 S13 Zn6 111.5(3) . .
C79 S13 Zn8 105.0(3) . .
Zn6 S13 Zn8 104.19(9) . .
C85 S14 Zn7 113.8(3) . .
C85 S14 Zn6 109.0(3) . .
Zn7 S14 Zn6 100.08(8) . .
Zn6 S15 Zn4 107.57(7) . .
Zn6 S15 Zn3 110.67(8) . .
Zn4 S15 Zn3 106.17(8) . .
Zn6 S15 Zn2 112.46(9) . .
Zn4 S15 Zn2 110.41(8) . .
Zn3 S15 Zn2 109.36(7) . .
C91 N1 C95 119.3(8) . .
C91 N1 Zn7 116.5(6) . .
C95 N1 Zn7 121.4(5) . .
C98 N2 C102 119.9(14) . .
C103 N3 C107 119.8(6) . .
C103 N3 Zn8 114.9(5) . .
C107 N3 Zn8 121.2(5) . .
C114 N4 C110 115.6(8) . .
C2 C1 C6 121.5(8) . .
C2 C1 S1 120.0(7) . .
C6 C1 S1 118.2(7) . .
C1 C2 C3 120.2(9) . .
C2 C3 C4 116.9(10) . .
C5 C4 C3 122.1(10) . .
C4 C5 C6 120.6(9) . .
C1 C6 C5 118.7(9) . .
C8 C7 C12 122.1(7) . .
C8 C7 S2 121.2(6) . .
C12 C7 S2 116.6(6) . .
C7 C8 C9 118.6(8) . .
C10 C9 C8 120.7(8) . .
C9 C10 C11 119.8(9) . .
C10 C11 C12 119.4(9) . .
C7 C12 C11 119.4(8) . .
C18 C13 C14 123.9(9) . .
C18 C13 S3 116.1(7) . .
C14 C13 S3 120.0(7) . .
C13 C14 C15 116.4(9) . .
C16 C15 C14 119.1(11) . .
C17 C16 C15 122.0(11) . .
C16 C17 C18 121.6(10) . .
C13 C18 C17 116.9(9) . .
C20 C19 C24 122.1(7) . .
C20 C19 S4 120.7(6) . .
C24 C19 S4 117.2(6) . .
C19 C20 C21 118.7(7) . .
C20 C21 C22 119.6(8) . .
C23 C22 C21 120.4(9) . .
C22 C23 C24 121.6(8) . .
C23 C24 C19 117.6(7) . .
C26 C25 C30 121.9(8) . .
C26 C25 S5 117.1(6) . .
C30 C25 S5 120.9(7) . .
C25 C26 C27 119.7(8) . .
C28 C27 C26 118.9(10) . .
C29 C28 C27 121.0(10) . .
C28 C29 C30 121.0(10) . .
C25 C30 C29 117.4(9) . .
C36 C31 C32 123.6(9) . .
C36 C31 S6 116.6(7) . .
C32 C31 S6 119.8(8) . .
C31 C32 C33 117.9(13) . .
C32 C33 C34 118.6(17) . .
C35 C34 C33 120.5(18) . .
C36 C35 C34 118.0(14) . .
C31 C36 C35 120.1(10) . .
C42 C37 C38 120.0(8) . .
C42 C37 S7 123.4(6) . .
C38 C37 S7 116.6(7) . .
C39 C38 C37 118.4(9) . .
C40 C39 C38 121.1(9) . .
C39 C40 C41 119.9(9) . .
C42 C41 C40 118.9(8) . .
C37 C42 C41 121.9(8) . .
C44A C43A C48A 120.0 . .
C44A C43A S8 125.3(7) . .
C48A C43A S8 114.7(7) . .
C43A C44A C45A 120.0 . .
C44A C45A C46A 120.0 . .
C47A C46A C45A 120.0 . .
C46A C47A C48A 120.0 . .
C47A C48A C43A 120.0 . .
C44B C43B C48B 120.0 . .
C44B C43B S8 121.3(7) . .
C48B C43B S8 118.6(7) . .
C43B C44B C45B 120.0 . .
C46B C45B C44B 120.0 . .
C45B C46B C47B 120.0 . .
C48B C47B C46B 120.0 . .
C47B C48B C43B 120.0 . .
C54 C49 C50 122.3(8) . .
C54 C49 S9 120.0(7) . .
C50 C49 S9 117.7(7) . .
C49 C50 C51 118.4(9) . .
C52 C51 C50 119.8(9) . .
C53 C52 C51 121.7(9) . .
C52 C53 C54 118.0(10) . .
C49 C54 C53 119.8(9) . .
C55 S10A Zn5 104.9(5) . .
C56 C55 C60 120.0 . .
C56 C55 S10A 119.2(8) . .
C60 C55 S10A 120.8(8) . .
C55 C56 C57 120.0 . .
C58 C57 C56 120.0 . .
C59 C58 C57 158.2(12) 3_665 .
C59 C58 C59 39.1(11) 3_665 .
C57 C58 C59 120.0 . .
C59 C59 C58 75.4(11) 3_665 3_665
C59 C59 C58 66(2) 3_665 .
C58 C59 C58 140.9(17) 3_665 .
C59 C59 C60 171(2) 3_665 .
C58 C59 C60 98.8(17) 3_665 .
C58 C59 C60 120.0 . .
C59 C60 C55 120.0 . .
C61 S10B Zn5 113.9(5) . .
C62 C61 C66 120.0 . .
C62 C61 S10B 123.5(10) . .
C66 C61 S10B 116.5(10) . .
C61 C62 C63 120.0 . .
C62 C63 C64 120.0 . .
C65 C64 C63 120.0 . .
C64 C65 C66 120.0 . .
C65 C66 C61 120.0 . .
C72 C67 C68 122.3(8) . .
C72 C67 S11 116.4(7) . .
C68 C67 S11 121.3(6) . .
C67 C68 C69 119.2(8) . .
C70 C69 C68 120.4(9) . .
C69 C70 C71 123.6(11) . .
C70 C71 C72 114.4(12) . .
C67 C72 C71 119.9(10) . .
C78 C73 C74 120.6(7) . .
C78 C73 S12 123.1(6) . .
C74 C73 S12 116.3(6) . .
C73 C74 C75 119.9(8) . .
C74 C75 C76 119.5(8) . .
C77 C76 C75 119.9(8) . .
C76 C77 C78 121.4(8) . .
C73 C78 C77 118.7(7) . .
C84 C79 C80 123.1(7) . .
C84 C79 S13 115.8(5) . .
C80 C79 S13 121.1(6) . .
C81 C80 C79 117.6(7) . .
C82 C81 C80 120.8(7) . .
C81 C82 C83 120.0(7) . .
C82 C83 C84 119.4(8) . .
C79 C84 C83 119.0(7) . .
C90 C85 C86 120.9(8) . .
C90 C85 S14 117.8(6) . .
C86 C85 S14 121.3(6) . .
C87 C86 C85 118.5(8) . .
C88 C87 C86 121.4(9) . .
C87 C88 C89 119.7(8) . .
C90 C89 C88 120.3(9) . .
C85 C90 C89 119.2(8) . .
N1 C91 C92 120.8(10) . .
C93 C92 C91 120.3(10) . .
C92 C93 C94 120.3(9) . .
C95 C94 C99 120.3(7) . .
C95 C94 C93 117.0(8) . .
C99 C94 C93 122.7(8) . .
N1 C95 C94 122.3(7) . .
N1 C95 C96 117.6(7) . .
C94 C95 C96 120.2(8) . .
C97 C96 C95 120.4(8) . .
C96 C97 C98 121.0(9) . .
N2 C98 C99 122.2(11) . .
N2 C98 C97 117.2(11) . .
C99 C98 C97 120.5(10) . .
C100 C99 C98 118.6(9) . .
C100 C99 C94 123.8(8) . .
C98 C99 C94 117.6(9) . .
C101 C100 C99 119.5(11) . .
C100 C101 C102 121.9(14) . .
N2 C102 C101 112.9(16) . .
N3 C103 C104 121.9(7) . .
C105 C104 C103 119.5(7) . .
C104 C105 C106 118.0(7) . .
C105 C106 C107 119.8(7) . .
C105 C106 C111 122.0(7) . .
C107 C106 C111 118.1(7) . .
N3 C107 C106 120.6(7) . .
N3 C107 C108 119.0(7) . .
C106 C107 C108 120.3(7) . .
C109 C108 C107 120.6(7) . .
C108 C109 C110 120.5(8) . .
N4 C110 C111 122.1(8) . .
N4 C110 C109 116.9(7) . .
C111 C110 C109 121.0(8) . .
C110 C111 C112 119.9(8) . .
C110 C111 C106 119.1(7) . .
C112 C111 C106 120.8(7) . .
C113 C112 C111 117.6(8) . .
C114 C113 C112 118.8(9) . .
N4 C114 C113 125.8(10) . .

loop_
_geom_bond_atom_site_label_1
_geom_bond_atom_site_label_2
_geom_bond_distance
_geom_bond_site_symmetry_2
Zn1 S1 2.268(2) .
Zn1 S2 2.369(2) .
Zn1 S3 2.376(2) .
Zn1 S4 2.424(2) .
Zn2 S4 2.315(2) .
Zn2 S15 2.339(2) .
Zn2 S6 2.347(2) .
Zn2 S5 2.369(2) .
Zn3 S8 2.330(2) .
Zn3 S2 2.333(2) .
Zn3 S15 2.338(2) .
Zn3 S7 2.357(2) .
Zn4 S3 2.319(2) .
Zn4 S11 2.330(2) .
Zn4 S15 2.334(2) .
Zn4 S12 2.363(2) .
Zn5 S10A 2.303(4) .
Zn5 S10B 2.329(6) .
Zn5 S11 2.374(3) .
Zn5 S8 2.399(2) .
Zn5 S9 2.411(3) .
Zn6 S9 2.313(2) .
Zn6 S15 2.329(2) .
Zn6 S13 2.338(2) .
Zn6 S14 2.365(2) .
Zn7 N1 2.044(7) .
Zn7 S7 2.350(2) .
Zn7 S6 2.363(2) .
Zn7 S14 2.364(2) .
Zn8 N3 2.072(6) .
Zn8 S5 2.3425(19) .
Zn8 S13 2.353(2) .
Zn8 S12 2.353(2) .
S1 C1 1.793(9) .
S2 C7 1.791(8) .
S3 C13 1.796(9) .
S4 C19 1.803(8) .
S5 C25 1.787(8) .
S6 C31 1.781(9) .
S7 C37 1.790(9) .
S8 C43B 1.664(9) .
S8 C43A 1.982(9) .
S9 C49 1.794(9) .
S11 C67 1.799(8) .
S12 C73 1.779(8) .
S13 C79 1.801(7) .
S14 C85 1.786(8) .
N1 C91 1.343(11) .
N1 C95 1.370(10) .
N2 C98 1.371(15) .
N2 C102 1.45(2) .
N3 C103 1.341(9) .
N3 C107 1.360(9) .
N4 C114 1.364(11) .
N4 C110 1.389(11) .
C1 C2 1.384(12) .
C1 C6 1.397(11) .
C2 C3 1.433(13) .
C3 C4 1.436(13) .
C4 C5 1.350(13) .
C5 C6 1.422(12) .
C7 C8 1.385(10) .
C7 C12 1.387(11) .
C8 C9 1.422(11) .
C9 C10 1.394(12) .
C10 C11 1.412(12) .
C11 C12 1.424(12) .
C13 C18 1.394(12) .
C13 C14 1.431(13) .
C14 C15 1.456(14) .
C15 C16 1.403(15) .
C16 C17 1.368(14) .
C17 C18 1.426(13) .
C19 C20 1.400(10) .
C19 C24 1.408(10) .
C20 C21 1.411(11) .
C21 C22 1.410(11) .
C22 C23 1.376(12) .
C23 C24 1.403(11) .
C25 C26 1.377(11) .
C25 C30 1.389(11) .
C26 C27 1.433(13) .
C27 C28 1.386(13) .
C28 C29 1.363(14) .
C29 C30 1.442(13) .
C31 C36 1.380(12) .
C31 C32 1.392(13) .
C32 C33 1.404(19) .
C33 C34 1.45(2) .
C34 C35 1.42(2) .
C35 C36 1.406(14) .
C37 C42 1.390(11) .
C37 C38 1.413(12) .
C38 C39 1.411(13) .
C39 C40 1.400(13) .
C40 C41 1.410(12) .
C41 C42 1.391(11) .
C43A C44A 1.3900 .
C43A C48A 1.3900 .
C44A C45A 1.3900 .
C45A C46A 1.3900 .
C46A C47A 1.3900 .
C47A C48A 1.3900 .
C43B C44B 1.3900 .
C43B C48B 1.3900 .
C44B C45B 1.3900 .
C45B C46B 1.3900 .
C46B C47B 1.3900 .
C47B C48B 1.3900 .
C49 C54 1.392(12) .
C49 C50 1.394(12) .
C50 C51 1.416(13) .
C51 C52 1.405(13) .
C52 C53 1.403(13) .
C53 C54 1.428(13) .
S10A C55 1.773(10) .
C55 C56 1.3900 .
C55 C60 1.3900 .
C56 C57 1.3900 .
C57 C58 1.3900 .
C58 C59 1.31(3) 3_665
C58 C59 1.3900 .
C59 C59 0.91(2) 3_665
C59 C58 1.31(2) 3_665
C59 C60 1.3900 .
S10B C61 1.763(12) .
C61 C62 1.3900 .
C61 C66 1.3900 .
C62 C63 1.3900 .
C63 C64 1.3900 .
C64 C65 1.3900 .
C65 C66 1.3900 .
C67 C72 1.373(13) .
C67 C68 1.389(11) .
C68 C69 1.406(11) .
C69 C70 1.339(13) .
C70 C71 1.448(15) .
C71 C72 1.474(15) .
C73 C78 1.407(11) .
C73 C74 1.410(11) .
C74 C75 1.411(12) .
C75 C76 1.421(12) .
C76 C77 1.384(11) .
C77 C78 1.417(11) .
C79 C84 1.362(10) .
C79 C80 1.411(10) .
C80 C81 1.403(10) .
C81 C82 1.400(11) .
C82 C83 1.407(11) .
C83 C84 1.424(10) .
C85 C90 1.398(11) .
C85 C86 1.414(11) .
C86 C87 1.406(12) .
C87 C88 1.380(12) .
C88 C89 1.410(12) .
C89 C90 1.404(12) .
C91 C92 1.416(13) .
C92 C93 1.339(13) .
C93 C94 1.428(11) .
C94 C95 1.400(11) .
C94 C99 1.418(11) .
C95 C96 1.432(10) .
C96 C97 1.318(12) .
C97 C98 1.434(13) .
C98 C99 1.418(13) .
C99 C100 1.413(13) .
C100 C101 1.365(16) .
C101 C102 1.48(2) .
C103 C104 1.422(11) .
C104 C105 1.386(11) .
C105 C106 1.414(11) .
C106 C107 1.415(10) .
C106 C111 1.470(11) .
C107 C108 1.458(10) .
C108 C109 1.343(11) .
C109 C110 1.443(11) .
C110 C111 1.399(11) .
C111 C112 1.437(11) .
C112 C113 1.387(13) .
C113 C114 1.386(12) .
